data_4504069
loop_
_publ_author_name
'Reichert, W. Matthew'
'Holbrey, John D.'
'Swatloski, Richard P.'
'Gutowski, Keith E.'
'Visser, Ann E.'
'Nieuwenhuyzen, Mark'
'Seddon, Kenneth R.'
'Rogers, Robin D.'

_publ_section_title
;
 Solid-State Analysis of Low-Melting 1,3-Dialkylimidazolium
 Hexafluorophosphate Salts (Ionic Liquids) by Combined X-ray
 Crystallographic and Computational Analyses
;
_journal_issue 6
_journal_name_full 'Crystal Growth &amp; Design'
_journal_page_first 1106
_journal_paper_doi 10.1021/cg060746u
_journal_volume 7
_journal_year 2007
_chemical_formula_sum 'C9 H17 F6 N2 P'
_chemical_formula_weight 298.22
_chemical_name_common '1,3-di-iso-propylimidazolium hexafluorophosphate'
_chemical_name_systematic
; 
 ? 
;
_space_group_IT_number 138
_symmetry_cell_setting tetragonal
_symmetry_space_group_name_Hall '-P 4ac 2ac'
_symmetry_space_group_name_H-M 'P 42/n c m :2'
_atom_sites_solution_hydrogens geom
_atom_sites_solution_primary direct
_atom_sites_solution_secondary difmap
_audit_creation_method SHELXL-97
_cell_angle_alpha 90.00
_cell_angle_beta 90.00
_cell_angle_gamma 90.00
_cell_formula_units_Z 4
_cell_length_a 9.737(3)
_cell_length_b 9.737(3)
_cell_length_c 14.161(5)
_cell_measurement_reflns_used 859
_cell_measurement_temperature 173(2)
_cell_measurement_theta_max 22.75
_cell_measurement_theta_min 2.88
_cell_volume 1342.6(8)
_computing_cell_refinement 'Bruker SMART'
_computing_data_collection 'Bruker SMART'
_computing_data_reduction 'Bruker SHELXTL'
_computing_molecular_graphics 'Bruker SHELXTL'
_computing_publication_material 'Bruker SHELXTL'
_computing_structure_refinement 'SHELXL-97 (Sheldrick, 1997)'
_computing_structure_solution 'SHELXS-97 (Sheldrick, 1990)'
_diffrn_ambient_temperature 173(2)
_diffrn_measured_fraction_theta_full 0.996
_diffrn_measured_fraction_theta_max 0.996
_diffrn_measurement_device_type 'CCD area detector'
_diffrn_measurement_method 'phi and omega scans'
_diffrn_radiation_monochromator graphite
_diffrn_radiation_source 'fine-focus sealed tube'
_diffrn_radiation_type MoK\a
_diffrn_radiation_wavelength 0.71073
_diffrn_reflns_av_R_equivalents 0.0258
_diffrn_reflns_av_sigmaI/netI 0.0108
_diffrn_reflns_limit_h_max 10
_diffrn_reflns_limit_h_min -10
_diffrn_reflns_limit_k_max 9
_diffrn_reflns_limit_k_min -10
_diffrn_reflns_limit_l_max 15
_diffrn_reflns_limit_l_min -15
_diffrn_reflns_number 5560
_diffrn_reflns_theta_full 23.24
_diffrn_reflns_theta_max 23.24
_diffrn_reflns_theta_min 2.88
_exptl_absorpt_coefficient_mu 0.260
_exptl_absorpt_correction_T_max 0.9703
_exptl_absorpt_correction_T_min 0.7981
_exptl_absorpt_correction_type sphere
_exptl_absorpt_process_details SADABS
_exptl_crystal_colour colorless
_exptl_crystal_density_diffrn 1.475
_exptl_crystal_density_method 'not measured'
_exptl_crystal_description needle
_exptl_crystal_F_000 616
_exptl_crystal_size_max 0.56
_exptl_crystal_size_mid 0.28
_exptl_crystal_size_min 0.12
_refine_diff_density_max 0.375
_refine_diff_density_min -0.149
_refine_diff_density_rms 0.035
_refine_ls_extinction_coef 0.0056(19)
_refine_ls_extinction_expression Fc^*^=kFc[1+0.001xFc^2^\l^3^/sin(2\q)]^-1/4^
_refine_ls_extinction_method SHELXL
_refine_ls_goodness_of_fit_ref 1.115
_refine_ls_hydrogen_treatment mixed
_refine_ls_matrix_type full
_refine_ls_number_parameters 72
_refine_ls_number_reflns 526
_refine_ls_number_restraints 0
_refine_ls_restrained_S_all 1.115
_refine_ls_R_factor_all 0.0340
_refine_ls_R_factor_gt 0.0284
_refine_ls_shift/su_max 0.000
_refine_ls_shift/su_mean 0.000
_refine_ls_structure_factor_coef Fsqd
_refine_ls_weighting_details 'calc w=1/[\s^2^(Fo^2^)+(0.0557P)^2^+0.2515P] where P=(Fo^2^+2Fc^2^)/3'
_refine_ls_weighting_scheme calc
_refine_ls_wR_factor_gt 0.0844
_refine_ls_wR_factor_ref 0.0874
_reflns_number_gt 450
_reflns_number_total 526
_reflns_threshold_expression >2sigma(I)
_cod_data_source_file cg060746usi20061024_064425.cif
_cod_data_source_block 9
_cod_depositor_comments
;
The following automatic conversions were performed:

'_symmetry_cell_setting' value 'Tetragonal' changed to 'tetragonal'
according to /home/saulius/struct/CIF-dictionaries/cif_core.dic
dictionary named 'cif_core.dic' version 2.4.1 from 2010-06-29.

Automatic conversion script
Id: cif_fix_values 1715 2011-07-08 13:25:40Z adriana 
;
_cod_original_cell_volume 1342.6(7)
_cod_original_sg_symbol_H-M P4(2)/ncm
_cod_database_code 4504069

loop_
_symmetry_equiv_pos_as_xyz
'x, y, z'
'-x+1/2, -y+1/2, z'
'-y+1/2, x, z+1/2'
'y, -x+1/2, z+1/2'
'-x, y+1/2, -z+1/2'
'x+1/2, -y, -z+1/2'
'y+1/2, x+1/2, -z'
'-y, -x, -z'
'-x, -y, -z'
'x-1/2, y-1/2, -z'
'y-1/2, -x, -z-1/2'
'-y, x-1/2, -z-1/2'
'x, -y-1/2, z-1/2'
'-x-1/2, y, z-1/2'
'-y-1/2, -x-1/2, z'
'y, x, z'

loop_
_atom_site_label
_atom_site_type_symbol
_atom_site_fract_x
_atom_site_fract_y
_atom_site_fract_z
_atom_site_U_iso_or_equiv
_atom_site_adp_type
_atom_site_occupancy
_atom_site_symmetry_multiplicity
_atom_site_calc_flag
_atom_site_refinement_flags
P1 P 0.0000 0.0000 0.0000 0.0329(4) Uani 1 4 d S
F1 F 0.16021(14) -0.00091(15) 0.01940(10) 0.0781(6) Uani 1 1 d .
F2 F 0.02908(13) 0.02908(13) -0.10854(11) 0.0541(6) Uani 1 2 d S
N1 N 0.17142(14) 0.17142(14) 0.33289(13) 0.0303(6) Uani 1 2 d S
C2 C 0.2500 0.2500 0.3863(3) 0.0314(8) Uani 1 4 d S
H2A H 0.2500 0.2500 0.453(2) 0.021(8) Uiso 1 4 d S
C3 C 0.20122(19) 0.20122(19) 0.24023(18) 0.0330(7) Uani 1 2 d S
H3A H 0.160(2) 0.160(2) 0.1921(18) 0.040(8) Uiso 1 2 d S
C4 C 0.06997(19) 0.06997(19) 0.36861(19) 0.0396(7) Uani 1 2 d S
H4A H 0.0797(18) 0.0797(18) 0.4379(18) 0.034(6) Uiso 1 2 d S
C5 C 0.1110(3) -0.0732(2) 0.33778(17) 0.0510(7) Uani 1 1 d .
H5A H 0.202(2) -0.096(2) 0.3589(14) 0.058(6) Uiso 1 1 d .
H5B H 0.106(2) -0.079(2) 0.2673(14) 0.047(6) Uiso 1 1 d .
H5C H 0.048(2) -0.139(3) 0.3659(16) 0.066(7) Uiso 1 1 d .

loop_
_atom_site_aniso_label
_atom_site_aniso_U_11
_atom_site_aniso_U_22
_atom_site_aniso_U_33
_atom_site_aniso_U_23
_atom_site_aniso_U_13
_atom_site_aniso_U_12
P1 0.0359(5) 0.0359(5) 0.0267(6) -0.0014(3) -0.0014(3) 0.0000(4)
F1 0.0395(10) 0.1313(16) 0.0635(10) 0.0207(7) -0.0078(6) -0.0002(7)
F2 0.0668(8) 0.0668(8) 0.0288(10) 0.0019(5) 0.0019(5) -0.0110(9)
N1 0.0291(8) 0.0291(8) 0.0325(12) -0.0006(6) -0.0006(6) -0.0029(8)
C2 0.0338(13) 0.0338(13) 0.0267(19) 0.000 0.000 -0.0016(16)
C3 0.0358(9) 0.0358(9) 0.0274(13) -0.0024(8) -0.0024(8) -0.0015(11)
C4 0.0417(11) 0.0417(11) 0.0354(15) 0.0012(8) 0.0012(8) -0.0160(12)
C5 0.0542(15) 0.0364(13) 0.0625(16) 0.0088(10) -0.0055(12) -0.0118(11)

loop_
_atom_type_symbol
_atom_type_description
_atom_type_scat_dispersion_real
_atom_type_scat_dispersion_imag
_atom_type_scat_source
C C 0.0033 0.0016 'International Tables Vol C Tables 4.2.6.8 and 6.1.1.4'
H H 0.0000 0.0000 'International Tables Vol C Tables 4.2.6.8 and 6.1.1.4'
N N 0.0061 0.0033 'International Tables Vol C Tables 4.2.6.8 and 6.1.1.4'
F F 0.0171 0.0103 'International Tables Vol C Tables 4.2.6.8 and 6.1.1.4'
P P 0.1023 0.0942 'International Tables Vol C Tables 4.2.6.8 and 6.1.1.4'

loop_
_geom_angle_atom_site_label_1
_geom_angle_atom_site_label_2
_geom_angle_atom_site_label_3
_geom_angle
_geom_angle_site_symmetry_1
_geom_angle_site_symmetry_3
F1 P1 F1 91.09(11) 8 .
F1 P1 F1 180.0 8 16
F1 P1 F1 88.91(11) . 16
F1 P1 F1 88.91(11) 8 9
F1 P1 F1 180.0 . 9
F1 P1 F1 91.09(11) 16 9
F1 P1 F2 90.39(7) 8 .
F1 P1 F2 89.61(7) . .
F1 P1 F2 89.61(7) 16 .
F1 P1 F2 90.39(7) 9 .
F1 P1 F2 89.61(7) 8 9
F1 P1 F2 90.39(7) . 9
F1 P1 F2 90.39(7) 16 9
F1 P1 F2 89.61(7) 9 9
F2 P1 F2 180.00(18) . 9
C2 N1 C3 107.6(2) . .
C2 N1 C4 125.1(2) . .
C3 N1 C4 127.3(2) . .
N1 C2 N1 110.1(3) 2 .
N1 C2 H2A 124.97(15) 2 .
N1 C2 H2A 124.97(15) . .
C3 C3 N1 107.37(13) 2 .
C3 C3 H3A 129.5(17) 2 .
N1 C3 H3A 123.1(17) . .
N1 C4 C5 109.79(15) . 16
N1 C4 C5 109.78(15) . .
C5 C4 C5 113.7(3) 16 .
N1 C4 H4A 102.1(15) . .
C5 C4 H4A 110.4(7) 16 .
C5 C4 H4A 110.4(7) . .
C4 C5 H5A 111.6(13) . .
C4 C5 H5B 108.9(11) . .
H5A C5 H5B 110.2(17) . .
C4 C5 H5C 108.6(14) . .
H5A C5 H5C 107.7(18) . .
H5B C5 H5C 109.8(18) . .

loop_
_geom_bond_atom_site_label_1
_geom_bond_atom_site_label_2
_geom_bond_distance
_geom_bond_site_symmetry_2
P1 F1 1.5840(14) 8
P1 F1 1.5840(14) .
P1 F1 1.5840(14) 16
P1 F1 1.5840(14) 9
P1 F2 1.5883(16) .
P1 F2 1.5883(16) 9
N1 C2 1.320(3) .
N1 C3 1.375(3) .
N1 C4 1.486(3) .
C2 N1 1.320(3) 2
C2 H2A 0.94(3) .
C3 C3 1.343(5) 2
C3 H3A 0.88(3) .
C4 C5 1.514(3) 16
C4 C5 1.514(3) .
C4 H4A 0.99(3) .
C5 H5A 0.96(2) .
C5 H5B 1.001(19) .
C5 H5C 0.97(3) .

loop_
_geom_hbond_atom_site_label_D
_geom_hbond_atom_site_label_H
_geom_hbond_atom_site_label_A
_geom_hbond_distance_DH
_geom_hbond_distance_HA
_geom_hbond_distance_DA
_geom_hbond_angle_DHA
_geom_hbond_site_symmetry_A
C2 H2A F1 0.94(3) 2.761(11) 3.207(3) 110.0(6) 3
C2 H2A F1 0.94(3) 2.761(11) 3.207(3) 110.0(6) 4
C2 H2A F1 0.94(3) 2.761(11) 3.207(3) 110.0(6) 13_566
C2 H2A F1 0.94(3) 2.761(11) 3.207(3) 110.0(6) 14_656
C3 H3A F1 0.88(3) 2.91(2) 3.716(3) 153.2(12) .
C3 H3A F1 0.88(3) 2.91(2) 3.716(3) 153.2(12) 16
C3 H3A F2 0.88(3) 2.86(3) 3.679(3) 154(2) 9
C4 H4A F1 0.99(3) 2.892(15) 3.455(3) 117.0(8) 4
C4 H4A F1 0.99(3) 2.892(15) 3.455(3) 117.0(8) 14_656
C5 H5A F1 0.96(2) 2.80(2) 3.475(3) 128.2(15) 14_656
C5 H5A F2 0.96(2) 2.93(2) 3.722(3) 141.0(16) 3
C5 H5B F2 1.001(19) 2.65(2) 3.547(3) 149.5(15) 9
C5 H5C F1 0.97(3) 2.58(3) 3.461(3) 149.9(17) 12_556

loop_
_geom_torsion_atom_site_label_1
_geom_torsion_atom_site_label_2
_geom_torsion_atom_site_label_3
_geom_torsion_atom_site_label_4
_geom_torsion
C3 N1 C4 C5 62.87(16)
C2 N1 C4 C5 -117.13(16)
